data_2237466
loop_
_publ_author_name
'Kaur, Manpreet'
'Jasinski, Jerry P.'
'Keeley, Amanda C.'
'Yathirajan, H. S.'
'Mayekar, Anil N.'

_publ_section_title
;
 Ethyl
 6-(6-methoxynaphthalen-2-yl)-4-(naphthalen-2-yl)-2-oxocyclohex-3-ene-1-carboxylate
;
_journal_coeditor_code FJ2612
_journal_issue 3
_journal_name_full 'Acta Crystallographica Section E'
_journal_page_first o352
_journal_paper_doi 10.1107/S1600536813002857
_journal_volume 69
_journal_year 2013
_chemical_formula_iupac 'C30 H26 O4'
_chemical_formula_moiety 'C30 H26 O4'
_chemical_formula_sum 'C30 H26 O4'
_chemical_formula_weight 450.51
_chemical_name_systematic 'Ethyl 6-(6-methoxynaphthalen-2-yl)-4-(naphthalen-2-yl)-2-oxocyclohex-3-ene-1-carboxylate'
_space_group_IT_number 14
_symmetry_cell_setting monoclinic
_symmetry_space_group_name_Hall '-P 2ybc'
_symmetry_space_group_name_H-M 'P 1 21/c 1'
_atom_sites_solution_hydrogens geom
_atom_sites_solution_primary direct
_atom_sites_solution_secondary difmap
_cell_angle_alpha 90.00
_cell_angle_beta 96.082(5)
_cell_angle_gamma 90.00
_cell_formula_units_Z 4
_cell_length_a 18.4688(10)
_cell_length_b 11.2940(6)
_cell_length_c 10.9676(5)
_cell_measurement_reflns_used 4292
_cell_measurement_temperature 173(2)
_cell_measurement_theta_max 72.7334
_cell_measurement_theta_min 3.9107
_cell_volume 2274.8(2)
_computing_cell_refinement '<i>CrysAlisPRO</i> (Agilent, 2012)'
_computing_data_collection '<i>CrysAlisPRO</i> (Agilent, 2012)'
_computing_data_reduction '<i>CrysAlisRED</i> (Agilent, 2012)'
_computing_molecular_graphics '<i>SHELXTL</i> (Sheldrick, 2008)'
_computing_publication_material '<i>SHELXTL</i> (Sheldrick, 2008)'
_computing_structure_refinement '<i>SHELXL97</i> (Sheldrick, 2008)'
_computing_structure_solution '<i>SHELXS97</i> (Sheldrick, 2008)'
_diffrn_ambient_temperature 173(2)
_diffrn_detector_area_resol_mean 16.0416
_diffrn_measured_fraction_theta_full 0.982
_diffrn_measured_fraction_theta_max 0.982
_diffrn_measurement_device_type 'Agilent Xcalibur (Eos, Gemini)'
_diffrn_measurement_method '\w scans'
_diffrn_radiation_monochromator graphite
_diffrn_radiation_source 'Enhance (Cu) X-ray Source'
_diffrn_radiation_type CuK\a
_diffrn_radiation_wavelength 1.54184
_diffrn_reflns_av_R_equivalents 0.0369
_diffrn_reflns_av_sigmaI/netI 0.0338
_diffrn_reflns_limit_h_max 22
_diffrn_reflns_limit_h_min -22
_diffrn_reflns_limit_k_max 13
_diffrn_reflns_limit_k_min -11
_diffrn_reflns_limit_l_max 13
_diffrn_reflns_limit_l_min -13
_diffrn_reflns_number 14336
_diffrn_reflns_theta_full 72.89
_diffrn_reflns_theta_max 72.89
_diffrn_reflns_theta_min 4.60
_exptl_absorpt_coefficient_mu 0.691
_exptl_absorpt_correction_T_max 1.00000
_exptl_absorpt_correction_T_min 0.86414
_exptl_absorpt_correction_type multi-scan
_exptl_absorpt_process_details
;
(CrysAlis PRO and CrysAlis RED; Agilent, 2012)
;
_exptl_crystal_colour colorless
_exptl_crystal_density_diffrn 1.315
_exptl_crystal_density_method 'not measured'
_exptl_crystal_description chunk
_exptl_crystal_F_000 952
_exptl_crystal_size_max 0.24
_exptl_crystal_size_mid 0.18
_exptl_crystal_size_min 0.06
_refine_diff_density_max 0.297
_refine_diff_density_min -0.223
_refine_ls_extinction_method none
_refine_ls_goodness_of_fit_ref 1.090
_refine_ls_hydrogen_treatment constr
_refine_ls_matrix_type full
_refine_ls_number_parameters 317
_refine_ls_number_reflns 4461
_refine_ls_number_restraints 0
_refine_ls_restrained_S_all 1.090
_refine_ls_R_factor_all 0.0709
_refine_ls_R_factor_gt 0.0548
_refine_ls_shift/su_max 0.000
_refine_ls_shift/su_mean 0.000
_refine_ls_structure_factor_coef Fsqd
_refine_ls_weighting_details 'calc w=1/[\s^2^(Fo^2^)+(0.0709P)^2^+1.1847P] where P=(Fo^2^+2Fc^2^)/3'
_refine_ls_weighting_scheme calc
_refine_ls_wR_factor_gt 0.1559
_refine_ls_wR_factor_ref 0.1661
_reflns_number_gt 3497
_reflns_number_total 4461
_reflns_threshold_expression >2sigma(I)
_cod_data_source_file fj2612.cif
_cod_data_source_block I
_cod_original_sg_symbol_H-M 'P 21/c'
_cod_database_code 2237466
_cod_database_fobs_code 2237466

loop_
_symmetry_equiv_pos_as_xyz
'x, y, z'
'-x, y+1/2, -z+1/2'
'-x, -y, -z'
'x, -y-1/2, z-1/2'

loop_
_atom_site_type_symbol
_atom_site_label
_atom_site_fract_x
_atom_site_fract_y
_atom_site_fract_z
_atom_site_U_iso_or_equiv
_atom_site_adp_type
_atom_site_calc_flag
_atom_site_refinement_flags
_atom_site_occupancy
_atom_site_symmetry_multiplicity
_atom_site_disorder_assembly
_atom_site_disorder_group
O O1 0.38758(10) 0.25380(17) 1.19112(16) 0.0537(5) Uani d . 1 1 . .
O O2 0.22028(11) 0.26879(18) 1.06300(17) 0.0604(5) Uani d . 1 1 . .
O O3 0.24685(10) 0.40261(17) 1.21035(17) 0.0536(5) Uani d . 1 1 . .
O O4 -0.01861(10) 0.74357(18) 0.5654(2) 0.0636(5) Uani d . 1 1 . .
C C1 0.25133(11) 0.4898(2) 0.8777(2) 0.0399(5) Uani d . 1 1 . .
C C2 0.22175(12) 0.5763(2) 0.9533(2) 0.0436(5) Uani d . 1 1 A .
H H2 0.2429 0.5873 1.0332 0.052 Uiso calc R 1 1 . .
C C3 0.16246(12) 0.6437(2) 0.9100(2) 0.0434(5) Uani d . 1 1 . .
H H3 0.1438 0.6990 0.9612 0.052 Uiso calc R 1 1 A .
C C4 0.12995(11) 0.6298(2) 0.7896(2) 0.0388(5) Uani d . 1 1 A .
C C5 0.06928(12) 0.7000(2) 0.7404(2) 0.0450(6) Uani d . 1 1 . .
H H5 0.0502 0.7575 0.7888 0.054 Uiso calc R 1 1 A .
C C6 0.03949(12) 0.6828(2) 0.6232(2) 0.0474(6) Uani d . 1 1 A .
C C7 0.06710(13) 0.5948(2) 0.5493(2) 0.0498(6) Uani d . 1 1 . .
H H7 0.0458 0.5837 0.4694 0.060 Uiso calc R 1 1 A .
C C8 0.12468(13) 0.5258(2) 0.5935(2) 0.0462(6) Uani d . 1 1 A .
H H8 0.1417 0.4673 0.5441 0.055 Uiso calc R 1 1 . .
C C9 0.15855(12) 0.5428(2) 0.7140(2) 0.0393(5) Uani d . 1 1 . .
C C10 0.21957(12) 0.4748(2) 0.7618(2) 0.0406(5) Uani d . 1 1 A .
H H10 0.2383 0.4183 0.7120 0.049 Uiso calc R 1 1 . .
C C11 0.31578(12) 0.4105(2) 0.9216(2) 0.0292(6) Uani d P 0.854(6) 1 A 1
H H11 0.3062 0.3315 0.8867 0.035 Uiso calc PR 0.854(6) 1 A 1
C C11A 0.3278(8) 0.4586(15) 0.9685(16) 0.0292(6) Uani d P 0.146(6) 1 A 2
H H11A 0.3382 0.5145 1.0364 0.035 Uiso calc PR 0.146(6) 1 A 2
C C12 0.32545(13) 0.3985(2) 1.0610(2) 0.0319(6) Uani d P 0.859(4) 1 A 1
H H12 0.3353 0.4767 1.0976 0.038 Uiso calc PR 0.859(4) 1 A 1
C C12A 0.3134(8) 0.3335(14) 1.0095(14) 0.0319(6) Uani d P 0.141(4) 1 A 2
H H12A 0.3022 0.2738 0.9454 0.038 Uiso calc PR 0.141(4) 1 A 2
C C13 0.38903(12) 0.3163(2) 1.1010(2) 0.0405(5) Uani d . 1 1 . .
C C14 0.45116(11) 0.31945(19) 1.03020(19) 0.0338(5) Uani d . 1 1 A .
H H14 0.4926 0.2771 1.0592 0.041 Uiso calc R 1 1 . .
C C15 0.45197(10) 0.38021(17) 0.92505(18) 0.0297(4) Uani d . 1 1 . .
C C16 0.38731(10) 0.45588(18) 0.87838(18) 0.0307(4) Uani d . 1 1 A .
H H16A 0.3827 0.4568 0.7895 0.037 Uiso calc R 1 1 B 1
H H16B 0.3958 0.5365 0.9068 0.037 Uiso calc R 1 1 B 1
C C17 0.51453(11) 0.37341(17) 0.85114(18) 0.0307(4) Uani d . 1 1 A .
C C18 0.52236(11) 0.45096(18) 0.75709(19) 0.0321(4) Uani d . 1 1 . .
H H18 0.4881 0.5108 0.7409 0.039 Uiso calc R 1 1 A .
C C19 0.58099(11) 0.44294(19) 0.68371(19) 0.0341(5) Uani d . 1 1 A .
C C20 0.58938(13) 0.5230(2) 0.5872(2) 0.0429(5) Uani d . 1 1 . .
H H20 0.5557 0.5836 0.5704 0.052 Uiso calc R 1 1 A .
C C21 0.64671(14) 0.5122(2) 0.5182(2) 0.0492(6) Uani d . 1 1 A .
H H21 0.6516 0.5652 0.4547 0.059 Uiso calc R 1 1 . .
C C22 0.69812(13) 0.4214(2) 0.5431(2) 0.0489(6) Uani d . 1 1 . .
H H22 0.7368 0.4147 0.4958 0.059 Uiso calc R 1 1 A .
C C23 0.69187(12) 0.3432(2) 0.6354(2) 0.0435(5) Uani d . 1 1 A .
H H23 0.7265 0.2838 0.6510 0.052 Uiso calc R 1 1 . .
C C24 0.63308(11) 0.35112(19) 0.7081(2) 0.0355(5) Uani d . 1 1 . .
C C25 0.62426(12) 0.2717(2) 0.8043(2) 0.0402(5) Uani d . 1 1 A .
H H25 0.6578 0.2109 0.8209 0.048 Uiso calc R 1 1 . .
C C26 0.56774(11) 0.28198(19) 0.8737(2) 0.0368(5) Uani d . 1 1 . .
H H26 0.5636 0.2284 0.9370 0.044 Uiso calc R 1 1 A .
C C27 0.25774(13) 0.3470(2) 1.1088(2) 0.0439(5) Uani d . 1 1 . .
C C28 0.18501(16) 0.3692(3) 1.2711(3) 0.0612(7) Uani d . 1 1 . .
H H28A 0.1985 0.3663 1.3589 0.073 Uiso calc R 1 1 A .
H H28B 0.1686 0.2910 1.2441 0.073 Uiso calc R 1 1 . .
C C29 0.12518(16) 0.4561(3) 1.2428(3) 0.0714(9) Uani d . 1 1 A .
H H29A 0.1430 0.5345 1.2622 0.107 Uiso calc R 1 1 . .
H H29B 0.0860 0.4382 1.2907 0.107 Uiso calc R 1 1 . .
H H29C 0.1079 0.4518 1.1572 0.107 Uiso calc R 1 1 . .
C C30 -0.04727(15) 0.8396(3) 0.6307(3) 0.0724(9) Uani d . 1 1 . .
H H30A -0.0116 0.9015 0.6423 0.109 Uiso calc R 1 1 . .
H H30B -0.0590 0.8121 0.7091 0.109 Uiso calc R 1 1 . .
H H30C -0.0904 0.8696 0.5845 0.109 Uiso calc R 1 1 . .

loop_
_atom_site_aniso_label
_atom_site_aniso_U_11
_atom_site_aniso_U_22
_atom_site_aniso_U_33
_atom_site_aniso_U_12
_atom_site_aniso_U_13
_atom_site_aniso_U_23
O1 0.0508(10) 0.0660(12) 0.0460(10) 0.0170(9) 0.0129(8) 0.0244(8)
O2 0.0681(13) 0.0659(12) 0.0492(11) -0.0046(10) 0.0151(9) -0.0009(9)
O3 0.0495(10) 0.0557(10) 0.0579(11) -0.0018(8) 0.0164(8) 0.0014(9)
O4 0.0415(10) 0.0702(13) 0.0753(13) 0.0104(9) -0.0112(9) 0.0109(10)
C1 0.0290(10) 0.0431(12) 0.0496(13) 0.0025(9) 0.0130(9) 0.0137(10)
C2 0.0349(11) 0.0487(13) 0.0469(13) -0.0001(10) 0.0035(10) 0.0096(11)
C3 0.0353(11) 0.0427(12) 0.0529(14) 0.0026(10) 0.0074(10) 0.0022(11)
C4 0.0287(10) 0.0374(11) 0.0509(13) -0.0027(9) 0.0072(9) 0.0051(10)
C5 0.0317(11) 0.0421(12) 0.0609(15) 0.0025(9) 0.0037(10) 0.0039(11)
C6 0.0294(11) 0.0495(14) 0.0622(16) -0.0011(10) -0.0006(10) 0.0119(12)
C7 0.0384(12) 0.0576(15) 0.0527(14) -0.0078(11) 0.0013(10) 0.0062(12)
C8 0.0400(12) 0.0494(14) 0.0497(14) -0.0042(10) 0.0077(10) 0.0027(11)
C9 0.0316(11) 0.0385(12) 0.0493(13) -0.0029(9) 0.0107(9) 0.0064(10)
C10 0.0340(11) 0.0431(12) 0.0465(13) 0.0037(9) 0.0125(9) 0.0092(10)
C11 0.0285(11) 0.0313(14) 0.0274(13) -0.0010(10) 0.0024(9) -0.0005(11)
C11A 0.0285(11) 0.0313(14) 0.0274(13) -0.0010(10) 0.0024(9) -0.0005(11)
C12 0.0305(12) 0.0331(13) 0.0322(13) 0.0013(10) 0.0046(9) -0.0010(10)
C12A 0.0305(12) 0.0331(13) 0.0322(13) 0.0013(10) 0.0046(9) -0.0010(10)
C13 0.0385(12) 0.0473(13) 0.0359(11) 0.0068(10) 0.0043(9) 0.0053(10)
C14 0.0297(10) 0.0368(11) 0.0345(11) 0.0057(8) 0.0011(8) -0.0018(9)
C15 0.0281(10) 0.0287(10) 0.0321(10) -0.0016(8) 0.0019(8) -0.0046(8)
C16 0.0294(10) 0.0311(10) 0.0322(10) 0.0015(8) 0.0054(8) 0.0013(8)
C17 0.0274(9) 0.0311(10) 0.0333(10) -0.0017(8) 0.0014(8) -0.0047(8)
C18 0.0269(10) 0.0333(10) 0.0358(11) 0.0003(8) 0.0015(8) -0.0037(8)
C19 0.0300(10) 0.0360(11) 0.0359(11) -0.0047(8) 0.0012(8) -0.0048(9)
C20 0.0409(12) 0.0456(13) 0.0425(12) -0.0024(10) 0.0053(10) 0.0020(10)
C21 0.0467(14) 0.0593(15) 0.0430(13) -0.0111(12) 0.0115(10) 0.0027(11)
C22 0.0393(13) 0.0626(16) 0.0473(14) -0.0107(11) 0.0166(10) -0.0136(12)
C23 0.0347(11) 0.0484(13) 0.0483(13) -0.0008(10) 0.0080(10) -0.0130(11)
C24 0.0301(10) 0.0381(11) 0.0383(11) -0.0014(8) 0.0039(8) -0.0093(9)
C25 0.0345(11) 0.0375(11) 0.0487(13) 0.0077(9) 0.0043(9) -0.0028(10)
C26 0.0344(11) 0.0360(11) 0.0404(12) 0.0034(9) 0.0061(9) 0.0024(9)
C27 0.0367(12) 0.0492(14) 0.0461(13) 0.0045(10) 0.0066(10) 0.0138(11)
C28 0.0632(17) 0.0641(17) 0.0617(17) 0.0050(14) 0.0318(14) 0.0025(14)
C29 0.0508(16) 0.086(2) 0.080(2) 0.0083(16) 0.0212(15) 0.0115(18)
C30 0.0447(15) 0.0635(18) 0.105(3) 0.0166(14) -0.0095(16) 0.0083(18)

loop_
_atom_type_symbol
_atom_type_description
_atom_type_scat_dispersion_real
_atom_type_scat_dispersion_imag
_atom_type_scat_source
C C 0.0181 0.0091 'International Tables Vol C Tables 4.2.6.8 and 6.1.1.4'
H H 0.0000 0.0000 'International Tables Vol C Tables 4.2.6.8 and 6.1.1.4'
O O 0.0492 0.0322 'International Tables Vol C Tables 4.2.6.8 and 6.1.1.4'

loop_
_geom_angle_atom_site_label_1
_geom_angle_atom_site_label_2
_geom_angle_atom_site_label_3
_geom_angle
C27 O3 C28 118.0(2)
C6 O4 C30 117.4(2)
C10 C1 C2 118.5(2)
C10 C1 C11 118.0(2)
C2 C1 C11 123.5(2)
C10 C1 C11A 141.8(6)
C2 C1 C11A 98.6(7)
C3 C2 C1 121.2(2)
C3 C2 H2 119.4
C1 C2 H2 119.4
C2 C3 C4 120.6(2)
C2 C3 H3 119.7
C4 C3 H3 119.7
C3 C4 C9 118.6(2)
C3 C4 C5 122.3(2)
C9 C4 C5 119.2(2)
C6 C5 C4 120.0(2)
C6 C5 H5 120.0
C4 C5 H5 120.0
C5 C6 O4 125.8(2)
C5 C6 C7 120.7(2)
O4 C6 C7 113.5(2)
C8 C7 C6 120.8(2)
C8 C7 H7 119.6
C6 C7 H7 119.6
C7 C8 C9 120.4(2)
C7 C8 H8 119.8
C9 C8 H8 119.8
C8 C9 C10 121.9(2)
C8 C9 C4 118.9(2)
C10 C9 C4 119.2(2)
C1 C10 C9 121.9(2)
C1 C10 H10 119.0
C9 C10 H10 119.0
C1 C11 C12 111.9(2)
C1 C11 C16 112.00(18)
C12 C11 C16 109.0(2)
C1 C11 H11 107.9
C12 C11 H11 107.9
C16 C11 H11 107.9
C12A C11A C16 109.2(12)
C12A C11A C1 102.1(11)
C16 C11A C1 103.6(9)
C12A C11A H11A 113.6
C16 C11A H11A 113.6
C1 C11A H11A 113.6
C27 C12 C13 107.72(19)
C27 C12 C11 111.5(2)
C13 C12 C11 110.33(19)
C27 C12 H12 109.1
C13 C12 H12 109.1
C11 C12 H12 109.1
C11A C12A C27 105.1(11)
C11A C12A C13 97.3(10)
C27 C12A C13 99.4(8)
C11A C12A H12A 117.3
C27 C12A H12A 117.3
C13 C12A H12A 117.3
O1 C13 C14 122.4(2)
O1 C13 C12 120.3(2)
C14 C13 C12 117.33(19)
O1 C13 C12A 118.3(5)
C14 C13 C12A 109.8(5)
C15 C14 C13 123.56(19)
C15 C14 H14 118.2
C13 C14 H14 118.2
C14 C15 C17 121.55(18)
C14 C15 C16 119.93(18)
C17 C15 C16 118.51(17)
C15 C16 C11 112.38(17)
C15 C16 C11A 112.5(5)
C15 C16 H16A 109.1
C11 C16 H16A 109.1
C11A C16 H16A 130.3
C15 C16 H16B 109.1
C11 C16 H16B 109.1
C11A C16 H16B 83.0
H16A C16 H16B 107.9
C18 C17 C26 117.78(19)
C18 C17 C15 121.89(18)
C26 C17 C15 120.30(18)
C17 C18 C19 122.21(19)
C17 C18 H18 118.9
C19 C18 H18 118.9
C20 C19 C18 122.3(2)
C20 C19 C24 118.9(2)
C18 C19 C24 118.82(19)
C21 C20 C19 120.6(2)
C21 C20 H20 119.7
C19 C20 H20 119.7
C20 C21 C22 120.3(2)
C20 C21 H21 119.9
C22 C21 H21 119.9
C23 C22 C21 120.7(2)
C23 C22 H22 119.7
C21 C22 H22 119.7
C22 C23 C24 120.6(2)
C22 C23 H23 119.7
C24 C23 H23 119.7
C25 C24 C23 122.6(2)
C25 C24 C19 118.46(19)
C23 C24 C19 119.0(2)
C26 C25 C24 121.5(2)
C26 C25 H25 119.3
C24 C25 H25 119.3
C25 C26 C17 121.3(2)
C25 C26 H26 119.4
C17 C26 H26 119.4
O2 C27 O3 125.1(2)
O2 C27 C12 126.6(2)
O3 C27 C12 108.4(2)
O2 C27 C12A 91.6(6)
O3 C27 C12A 143.1(6)
O3 C28 C29 109.9(2)
O3 C28 H28A 109.7
C29 C28 H28A 109.7
O3 C28 H28B 109.7
C29 C28 H28B 109.7
H28A C28 H28B 108.2
C28 C29 H29A 109.5
C28 C29 H29B 109.5
H29A C29 H29B 109.5
C28 C29 H29C 109.5
H29A C29 H29C 109.5
H29B C29 H29C 109.5
O4 C30 H30A 109.5
O4 C30 H30B 109.5
H30A C30 H30B 109.5
O4 C30 H30C 109.5
H30A C30 H30C 109.5
H30B C30 H30C 109.5

loop_
_geom_bond_atom_site_label_1
_geom_bond_atom_site_label_2
_geom_bond_distance
O1 C13 1.217(3)
O2 C27 1.199(3)
O3 C27 1.312(3)
O3 C28 1.432(3)
O4 C6 1.372(3)
O4 C30 1.432(4)
C1 C10 1.354(3)
C1 C2 1.427(3)
C1 C11 1.526(3)
C1 C11A 1.676(15)
C2 C3 1.376(3)
C2 H2 0.9300
C3 C4 1.400(3)
C3 H3 0.9300
C4 C9 1.424(3)
C4 C5 1.431(3)
C5 C6 1.358(4)
C5 H5 0.9300
C6 C7 1.412(4)
C7 C8 1.365(4)
C7 H7 0.9300
C8 C9 1.414(3)
C8 H8 0.9300
C9 C10 1.417(3)
C10 H10 0.9300
C11 C12 1.526(3)
C11 C16 1.538(3)
C11 H11 0.9800
C11A C12A 1.51(2)
C11A C16 1.555(14)
C11A H11A 0.9800
C12 C27 1.522(3)
C12 C13 1.525(3)
C12 H12 0.9800
C12A C27 1.582(15)
C12A C13 1.643(15)
C12A H12A 0.9800
C13 C14 1.452(3)
C14 C15 1.343(3)
C14 H14 0.9300
C15 C17 1.482(3)
C15 C16 1.513(3)
C16 H16A 0.9700
C16 H16B 0.9700
C17 C18 1.372(3)
C17 C26 1.429(3)
C18 C19 1.419(3)
C18 H18 0.9300
C19 C20 1.413(3)
C19 C24 1.421(3)
C20 C21 1.371(3)
C20 H20 0.9300
C21 C22 1.405(4)
C21 H21 0.9300
C22 C23 1.358(4)
C22 H22 0.9300
C23 C24 1.417(3)
C23 H23 0.9300
C24 C25 1.407(3)
C25 C26 1.360(3)
C25 H25 0.9300
C26 H26 0.9300
C28 C29 1.486(4)
C28 H28A 0.9700
C28 H28B 0.9700
C29 H29A 0.9600
C29 H29B 0.9600
C29 H29C 0.9600
C30 H30A 0.9600
C30 H30B 0.9600
C30 H30C 0.9600

loop_
_geom_torsion_atom_site_label_1
_geom_torsion_atom_site_label_2
_geom_torsion_atom_site_label_3
_geom_torsion_atom_site_label_4
_geom_torsion
C10 C1 C2 C3 -0.2(3)
C11 C1 C2 C3 -178.5(2)
C11A C1 C2 C3 170.0(5)
C1 C2 C3 C4 -0.7(4)
C2 C3 C4 C9 1.4(3)
C2 C3 C4 C5 -178.6(2)
C3 C4 C5 C6 -179.7(2)
C9 C4 C5 C6 0.3(3)
C4 C5 C6 O4 179.8(2)
C4 C5 C6 C7 0.9(4)
C30 O4 C6 C5 4.9(4)
C30 O4 C6 C7 -176.1(2)
C5 C6 C7 C8 -0.6(4)
O4 C6 C7 C8 -179.6(2)
C6 C7 C8 C9 -1.1(4)
C7 C8 C9 C10 -178.4(2)
C7 C8 C9 C4 2.3(3)
C3 C4 C9 C8 178.2(2)
C5 C4 C9 C8 -1.9(3)
C3 C4 C9 C10 -1.2(3)
C5 C4 C9 C10 178.7(2)
C2 C1 C10 C9 0.3(3)
C11 C1 C10 C9 178.7(2)
C11A C1 C10 C9 -164.0(9)
C8 C9 C10 C1 -179.0(2)
C4 C9 C10 C1 0.4(3)
C10 C1 C11 C12 -155.9(2)
C2 C1 C11 C12 22.4(3)
C11A C1 C11 C12 47.9(11)
C10 C1 C11 C16 81.3(3)
C2 C1 C11 C16 -100.3(3)
C11A C1 C11 C16 -74.8(11)
C10 C1 C11A C12A -83.0(12)
C2 C1 C11A C12A 110.9(10)
C11 C1 C11A C12A -47.8(10)
C10 C1 C11A C16 30.4(15)
C2 C1 C11A C16 -135.7(8)
C11 C1 C11A C16 65.6(11)
C1 C11 C12 C27 58.9(3)
C16 C11 C12 C27 -176.69(19)
C1 C11 C12 C13 178.5(2)
C16 C11 C12 C13 -57.1(3)
C16 C11A C12A C27 175.2(9)
C1 C11A C12A C27 -75.6(11)
C16 C11A C12A C13 73.3(12)
C1 C11A C12A C13 -177.5(8)
C27 C12 C13 O1 -25.2(3)
C11 C12 C13 O1 -147.1(2)
C27 C12 C13 C14 156.9(2)
C11 C12 C13 C14 35.1(3)
C27 C12 C13 C12A 71.6(9)
C11 C12 C13 C12A -50.3(9)
C11A C12A C13 O1 148.1(8)
C27 C12A C13 O1 41.3(10)
C11A C12A C13 C14 -64.7(10)
C27 C12A C13 C14 -171.5(5)
C11A C12A C13 C12 45.0(9)
C27 C12A C13 C12 -61.8(8)
O1 C13 C14 C15 174.5(2)
C12 C13 C14 C15 -7.7(3)
C12A C13 C14 C15 28.9(7)
C13 C14 C15 C17 -175.25(19)
C13 C14 C15 C16 3.5(3)
C14 C15 C16 C11 -27.2(3)
C17 C15 C16 C11 151.59(19)
C14 C15 C16 C11A 3.8(8)
C17 C15 C16 C11A -177.4(8)
C1 C11 C16 C15 178.07(19)
C12 C11 C16 C15 53.7(3)
C1 C11 C16 C11A 81.8(11)
C12 C11 C16 C11A -42.5(11)
C12A C11A C16 C15 -46.9(13)
C1 C11A C16 C15 -155.1(6)
C12A C11A C16 C11 48.9(11)
C1 C11A C16 C11 -59.3(10)
C14 C15 C17 C18 -167.49(19)
C16 C15 C17 C18 13.7(3)
C14 C15 C17 C26 14.7(3)
C16 C15 C17 C26 -164.12(18)
C26 C17 C18 C19 -0.3(3)
C15 C17 C18 C19 -178.19(18)
C17 C18 C19 C20 -179.7(2)
C17 C18 C19 C24 0.3(3)
C18 C19 C20 C21 -179.9(2)
C24 C19 C20 C21 0.1(3)
C19 C20 C21 C22 -0.3(4)
C20 C21 C22 C23 0.0(4)
C21 C22 C23 C24 0.4(4)
C22 C23 C24 C25 179.7(2)
C22 C23 C24 C19 -0.6(3)
C20 C19 C24 C25 -180.0(2)
C18 C19 C24 C25 0.0(3)
C20 C19 C24 C23 0.3(3)
C18 C19 C24 C23 -179.72(19)
C23 C24 C25 C26 179.3(2)
C19 C24 C25 C26 -0.4(3)
C24 C25 C26 C17 0.5(3)
C18 C17 C26 C25 -0.1(3)
C15 C17 C26 C25 177.8(2)
C28 O3 C27 O2 -1.0(4)
C28 O3 C27 C12 179.3(2)
C28 O3 C27 C12A -173.7(9)
C13 C12 C27 O2 -81.2(3)
C11 C12 C27 O2 40.0(3)
C13 C12 C27 O3 98.5(2)
C11 C12 C27 O3 -140.3(2)
C13 C12 C27 C12A -74.2(9)
C11 C12 C27 C12A 46.9(9)
C11A C12A C27 O2 133.7(10)
C13 C12A C27 O2 -126.0(7)
C11A C12A C27 O3 -52.2(15)
C13 C12A C27 O3 48.1(13)
C11A C12A C27 C12 -40.7(9)
C13 C12A C27 C12 59.6(7)
C27 O3 C28 C29 -100.8(3)
